data_1573237
loop_
_publ_author_name
'Dai, Hui'
'Liang, Yaohui'
'Long, Xiang'
'Tang, Tianyi'
'Xie, Haozhi'
'Ma, Zhiwei'
'Li, Gaoyu'
'Yang, Zhiyong'
'Zhao, Juan'
'Chi, Zhenguo'

_publ_section_title
;
 Effective Design Strategy for Thermally Activated Delayed Fluorescence
 Emitters with Aggregation-Induced emission to Enable Sky-blue OLEDs
 Achieving EQE Nearly 30%
;
_journal_name_full 'Chemical Science'
_journal_paper_doi 10.1039/D4SC06613H
_journal_year 2024
_chemical_formula_moiety 'C37 H22 N2 O2'
_chemical_formula_sum 'C37 H22 N2 O2'
_chemical_formula_weight 526.56
_space_group_crystal_system triclinic
_space_group_IT_number 2
_space_group_name_Hall '-P 1'
_space_group_name_H-M_alt 'P -1'
_atom_sites_solution_hydrogens geom
_atom_sites_solution_primary dual
_audit_creation_date 2024-04-16
_audit_creation_method
;
Olex2 1.3
(compiled 2020.11.12 svn.r5f609507 for OlexSys, GUI svn.r6408)
;
_audit_update_record
;
2024-09-27 deposited with the CCDC.	2024-11-18 downloaded from the CCDC.
;
_cell_angle_alpha 102.633(6)
_cell_angle_beta 91.040(6)
_cell_angle_gamma 92.503(6)
_cell_formula_units_Z 2
_cell_length_a 5.7116(5)
_cell_length_b 12.3669(9)
_cell_length_c 18.6670(14)
_cell_measurement_reflns_used 3285
_cell_measurement_temperature 149.99(10)
_cell_measurement_theta_max 32.3000
_cell_measurement_theta_min 3.0680
_cell_volume 1284.87(18)
_computing_cell_refinement 'CrysAlisPro 1.171.42.92a (Rigaku OD, 2023)'
_computing_data_collection 'CrysAlisPro 1.171.42.92a (Rigaku OD, 2023)'
_computing_data_reduction 'CrysAlisPro 1.171.42.92a (Rigaku OD, 2023)'
_computing_molecular_graphics 'Olex2 1.3 (Dolomanov et al., 2009)'
_computing_publication_material 'Olex2 1.3 (Dolomanov et al., 2009)'
_computing_structure_refinement 'SHELXL 2014/7 (Sheldrick, 2015)'
_computing_structure_solution 'SHELXT 2014/5 (Sheldrick, 2014)'
_diffrn_ambient_environment N~2~
_diffrn_ambient_temperature 149.99(10)
_diffrn_detector 'CCD plate'
_diffrn_detector_area_resol_mean 5.2913
_diffrn_detector_type AtlasS2
_diffrn_measured_fraction_theta_full 0.998
_diffrn_measured_fraction_theta_max 0.884
_diffrn_measurement_details
;
List of Runs (angles in degrees, time in seconds):

  # Type    Start    End  Width  t~exp~   \w     \q     \k     \f   Frames
#--------------------------------------------------------------------------
  1  \w    -14.00  12.00   1.00   75.00    --  -18.96 -77.00 -60.00   26
  2  \w    -97.00 -70.00   1.00   75.00    --  -18.96 178.00 -60.00   27
  3  \w    -29.00   7.00   1.00   75.00    --  -18.96 -77.00-150.00   36
  4  \w    -49.00  46.00   1.00   75.00    --   19.90 -57.00  60.00   95
  5  \w    -43.00  47.00   1.00   75.00    --   19.90 -57.00 -60.00   90
  6  \w     -1.00  90.00   1.00   75.00    --   19.90  57.00-150.00   91
;
_diffrn_measurement_device 'four-circle diffractometer'
_diffrn_measurement_device_type 'SuperNova, Dual, Cu at home/near, AtlasS2'
_diffrn_measurement_method '\w scans'
_diffrn_orient_matrix_type 'CrysAlisPro convention (1999,Acta A55,543-557)'
_diffrn_orient_matrix_UB_11 -0.0164143000
_diffrn_orient_matrix_UB_12 0.0577626000
_diffrn_orient_matrix_UB_13 0.0058484000
_diffrn_orient_matrix_UB_21 0.1096089000
_diffrn_orient_matrix_UB_22 0.0111523000
_diffrn_orient_matrix_UB_23 0.0192852000
_diffrn_orient_matrix_UB_31 0.0563962000
_diffrn_orient_matrix_UB_32 0.0014739000
_diffrn_orient_matrix_UB_33 -0.0333385000
_diffrn_radiation_monochromator mirror
_diffrn_radiation_probe x-ray
_diffrn_radiation_type 'Mo K\a'
_diffrn_radiation_wavelength 0.71073
_diffrn_reflns_av_R_equivalents 0.0433
_diffrn_reflns_av_unetI/netI 0.0990
_diffrn_reflns_Laue_measured_fraction_full 0.998
_diffrn_reflns_Laue_measured_fraction_max 0.884
_diffrn_reflns_limit_h_max 8
_diffrn_reflns_limit_h_min -8
_diffrn_reflns_limit_k_max 18
_diffrn_reflns_limit_k_min -18
_diffrn_reflns_limit_l_max 26
_diffrn_reflns_limit_l_min -27
_diffrn_reflns_number 14566
_diffrn_reflns_point_group_measured_fraction_full 0.998
_diffrn_reflns_point_group_measured_fraction_max 0.884
_diffrn_reflns_theta_full 25.242
_diffrn_reflns_theta_max 32.946
_diffrn_reflns_theta_min 2.490
_diffrn_source 'micro-focus sealed X-ray tube'
_diffrn_source_type 'SuperNova (Mo) X-ray Source'
_exptl_absorpt_coefficient_mu 0.085
_exptl_absorpt_correction_T_max 1.00000
_exptl_absorpt_correction_T_min 0.53137
_exptl_absorpt_correction_type multi-scan
_exptl_absorpt_process_details
;
CrysAlisPro 1.171.42.92a (Rigaku Oxford Diffraction, 2023)
Empirical absorption correction using spherical harmonics,
implemented in SCALE3 ABSPACK scaling algorithm.
;
_exptl_crystal_colour 'clear light yellow'
_exptl_crystal_colour_lustre clear
_exptl_crystal_colour_modifier light
_exptl_crystal_colour_primary yellow
_exptl_crystal_density_diffrn 1.361
_exptl_crystal_description block
_exptl_crystal_F_000 548
_exptl_crystal_size_max 0.18
_exptl_crystal_size_mid 0.12
_exptl_crystal_size_min 0.08
_refine_diff_density_max 0.360
_refine_diff_density_min -0.321
_refine_diff_density_rms 0.060
_refine_ls_extinction_method none
_refine_ls_goodness_of_fit_ref 0.991
_refine_ls_hydrogen_treatment constr
_refine_ls_matrix_type full
_refine_ls_number_parameters 370
_refine_ls_number_reflns 8535
_refine_ls_number_restraints 0
_refine_ls_restrained_S_all 0.991
_refine_ls_R_factor_all 0.1437
_refine_ls_R_factor_gt 0.0737
_refine_ls_shift/su_max 0.000
_refine_ls_shift/su_mean 0.000
_refine_ls_structure_factor_coef Fsqd
_refine_ls_weighting_details 'w=1/[\s^2^(Fo^2^)+(0.0691P)^2^+0.2868P] where P=(Fo^2^+2Fc^2^)/3'
_refine_ls_weighting_scheme calc
_refine_ls_wR_factor_gt 0.1544
_refine_ls_wR_factor_ref 0.1950
_reflns_Friedel_coverage 0.000
_reflns_number_gt 4629
_reflns_number_total 8535
_reflns_threshold_expression 'I > 2\s(I)'
_cod_data_source_file d4sc06613h2.cif
_cod_data_source_block a24032102a0843
_cod_database_code 1573237
_shelx_shelxl_version_number 2014/7
_chemical_oxdiff_formula C37H22N2O2
_chemical_oxdiff_usercomment CHON
_shelx_space_group_comment
;
The symmetry employed for this shelxl refinement is uniquely defined
by the following loop, which should always be used as a source of
symmetry information in preference to the above space-group names.
They are only intended as comments.
;
_reflns_odcompleteness_completeness 99.91
_reflns_odcompleteness_iscentric 1
_reflns_odcompleteness_theta 30.44
_olex2_refinement_description
;
1.a Aromatic/amide H refined with riding coordinates:
 C1(H1), C2(H2), C3(H3), C4(H4), C6(H6), C8(H8), C9(H9), C10(H10), C11(H11),
 C15(H15), C16(H16), C20(H20), C21(H21), C22(H22), C23(H23), C26(H26), C27(H27),
  C30(H30), C33(H33), C34(H34), C35(H35), C36(H36)
;
_olex2_submission_special_instructions 'No special instructions were received'
_oxdiff_exptl_absorpt_empirical_details
;
Empirical correction (ABSPACK) includes:
- Absorption correction using spherical harmonics
- Frame scaling
- Detector area scaling
;
_oxdiff_exptl_absorpt_empirical_full_max 2.320
_oxdiff_exptl_absorpt_empirical_full_min 0.366

loop_
_space_group_symop_operation_xyz
'x, y, z'
'-x, -y, -z'

loop_
_atom_site_label
_atom_site_type_symbol
_atom_site_fract_x
_atom_site_fract_y
_atom_site_fract_z
_atom_site_U_iso_or_equiv
_atom_site_adp_type
_atom_site_occupancy
_atom_site_site_symmetry_order
_atom_site_calc_flag
_atom_site_refinement_flags_posn
_atom_site_refinement_flags_adp
_atom_site_refinement_flags_occupancy
_atom_site_disorder_assembly
_atom_site_disorder_group
O1 O 0.7072(3) 0.51955(12) 0.09334(7) 0.0312(4) Uani 1 1 d . . . . .
O2 O 1.3190(3) 0.62902(13) 0.21116(8) 0.0384(4) Uani 1 1 d . . . . .
N1 N 0.4816(3) 0.28512(14) 0.25373(9) 0.0295(4) Uani 1 1 d . . . . .
N2 N -0.1347(3) 0.13708(14) 0.38389(9) 0.0285(4) Uani 1 1 d . . . . .
C1 C -0.0508(4) -0.16010(18) 0.30601(12) 0.0342(5) Uani 1 1 d . . . . .
H1 H 0.0649 -0.2131 0.3057 0.041 Uiso 1 1 calc R U . . .
C2 C -0.2597(4) -0.19123(19) 0.26703(12) 0.0354(5) Uani 1 1 d . . . . .
H2 H -0.2866 -0.2653 0.2397 0.042 Uiso 1 1 calc R U . . .
C3 C -0.4295(4) -0.1149(2) 0.26770(12) 0.0360(5) Uani 1 1 d . . . . .
H3 H -0.5739 -0.1366 0.2414 0.043 Uiso 1 1 calc R U . . .
C4 C -0.3889(4) -0.00615(19) 0.30691(11) 0.0315(5) Uani 1 1 d . . . . .
H4 H -0.5057 0.0464 0.3078 0.038 Uiso 1 1 calc R U . . .
C5 C -0.1781(4) 0.02488(16) 0.34457(10) 0.0254(4) Uani 1 1 d . . . . .
C6 C -0.0088(4) -0.05196(17) 0.34568(11) 0.0294(5) Uani 1 1 d . . . . .
H6 H 0.1338 -0.0308 0.3732 0.035 Uiso 1 1 calc R U . . .
C7 C -0.2296(4) 0.17863(17) 0.45271(10) 0.0287(5) Uani 1 1 d . . . . .
C8 C -0.4193(4) 0.13647(19) 0.48479(11) 0.0334(5) Uani 1 1 d . . . . .
H8 H -0.5034 0.0700 0.4609 0.040 Uiso 1 1 calc R U . . .
C9 C -0.4819(4) 0.1955(2) 0.55359(11) 0.0365(5) Uani 1 1 d . . . . .
H9 H -0.6128 0.1694 0.5768 0.044 Uiso 1 1 calc R U . . .
C10 C -0.3560(5) 0.2921(2) 0.58906(12) 0.0384(6) Uani 1 1 d . . . . .
H10 H -0.4018 0.3306 0.6361 0.046 Uiso 1 1 calc R U . . .
C11 C -0.1658(5) 0.33260(19) 0.55672(11) 0.0353(5) Uani 1 1 d . . . . .
H11 H -0.0809 0.3985 0.5812 0.042 Uiso 1 1 calc R U . . .
C12 C -0.0994(4) 0.27549(17) 0.48738(10) 0.0280(5) Uani 1 1 d . . . . .
C13 C 0.0537(4) 0.20795(16) 0.37480(10) 0.0260(4) Uani 1 1 d . . . . .
C14 C 0.0837(4) 0.29426(16) 0.43763(10) 0.0273(5) Uani 1 1 d . . . . .
C15 C 0.2564(4) 0.37851(18) 0.44181(11) 0.0317(5) Uani 1 1 d . . . . .
H15 H 0.2730 0.4362 0.4848 0.038 Uiso 1 1 calc R U . . .
C16 C 0.4041(4) 0.37899(17) 0.38395(11) 0.0307(5) Uani 1 1 d . . . . .
H16 H 0.5255 0.4349 0.3868 0.037 Uiso 1 1 calc R U . . .
C17 C 0.3682(4) 0.29414(17) 0.32115(10) 0.0274(5) Uani 1 1 d . . . . .
C18 C 0.1922(4) 0.20834(16) 0.31284(11) 0.0267(4) Uani 1 1 d . . . . .
C19 C 0.1918(4) 0.14730(17) 0.23674(10) 0.0280(5) Uani 1 1 d . . . . .
C20 C 0.0546(4) 0.05908(18) 0.19385(11) 0.0348(5) Uani 1 1 d . . . . .
H20 H -0.0731 0.0260 0.2146 0.042 Uiso 1 1 calc R U . . .
C21 C 0.1074(5) 0.0209(2) 0.12121(12) 0.0415(6) Uani 1 1 d . . . . .
H21 H 0.0126 -0.0378 0.0918 0.050 Uiso 1 1 calc R U . . .
C22 C 0.2965(5) 0.06644(19) 0.09013(12) 0.0421(6) Uani 1 1 d . . . . .
H22 H 0.3321 0.0367 0.0404 0.051 Uiso 1 1 calc R U . . .
C23 C 0.4335(5) 0.15458(19) 0.13070(12) 0.0373(6) Uani 1 1 d . . . . .
H23 H 0.5639 0.1854 0.1099 0.045 Uiso 1 1 calc R U . . .
C24 C 0.3736(4) 0.19635(17) 0.20295(11) 0.0293(5) Uani 1 1 d . . . . .
C25 C 0.6435(4) 0.36513(17) 0.23608(11) 0.0284(5) Uani 1 1 d . . . . .
C26 C 0.8458(4) 0.40109(18) 0.28003(11) 0.0308(5) Uani 1 1 d . . . . .
H26 H 0.8737 0.3738 0.3231 0.037 Uiso 1 1 calc R U . . .
C27 C 1.0030(4) 0.47582(17) 0.26050(10) 0.0304(5) Uani 1 1 d . . . . .
H27 H 1.1401 0.4998 0.2904 0.037 Uiso 1 1 calc R U . . .
C28 C 0.9659(4) 0.51767(17) 0.19741(10) 0.0269(4) Uani 1 1 d . . . . .
C29 C 0.7626(4) 0.48219(17) 0.15552(10) 0.0268(4) Uani 1 1 d . . . . .
C30 C 0.6010(4) 0.40644(17) 0.17423(11) 0.0290(5) Uani 1 1 d . . . . .
H30 H 0.4628 0.3833 0.1448 0.035 Uiso 1 1 calc R U . . .
C31 C 0.8624(4) 0.59306(17) 0.07080(11) 0.0284(5) Uani 1 1 d . . . . .
C32 C 1.0720(4) 0.63205(17) 0.10855(10) 0.0283(5) Uani 1 1 d . . . . .
C33 C 1.2192(5) 0.70590(18) 0.08075(12) 0.0354(5) Uani 1 1 d . . . . .
H33 H 1.3633 0.7335 0.1057 0.042 Uiso 1 1 calc R U . . .
C34 C 1.1555(5) 0.7385(2) 0.01750(12) 0.0413(6) Uani 1 1 d . . . . .
H34 H 1.2562 0.7882 -0.0012 0.050 Uiso 1 1 calc R U . . .
C35 C 0.9443(5) 0.69869(19) -0.01912(12) 0.0382(6) Uani 1 1 d . . . . .
H35 H 0.9015 0.7219 -0.0626 0.046 Uiso 1 1 calc R U . . .
C36 C 0.7958(4) 0.62574(18) 0.00706(11) 0.0342(5) Uani 1 1 d . . . . .
H36 H 0.6516 0.5986 -0.0180 0.041 Uiso 1 1 calc R U . . .
C37 C 1.1364(4) 0.59595(17) 0.17588(11) 0.0284(5) Uani 1 1 d . . . . .

loop_
_atom_site_aniso_label
_atom_site_aniso_U_11
_atom_site_aniso_U_22
_atom_site_aniso_U_33
_atom_site_aniso_U_23
_atom_site_aniso_U_13
_atom_site_aniso_U_12
O1 0.0329(9) 0.0363(8) 0.0276(7) 0.0150(6) -0.0009(6) -0.0033(7)
O2 0.0356(10) 0.0425(10) 0.0346(8) 0.0056(7) -0.0017(7) -0.0086(8)
N1 0.0354(11) 0.0292(9) 0.0256(8) 0.0098(7) 0.0048(7) -0.0014(8)
N2 0.0316(11) 0.0264(9) 0.0275(8) 0.0055(7) 0.0065(7) 0.0001(8)
C1 0.0320(13) 0.0287(11) 0.0414(12) 0.0055(10) 0.0069(10) 0.0057(10)
C2 0.0338(14) 0.0301(11) 0.0373(11) -0.0030(9) 0.0088(10) -0.0026(10)
C3 0.0266(13) 0.0436(13) 0.0336(11) -0.0003(10) 0.0012(9) -0.0024(10)
C4 0.0269(12) 0.0366(12) 0.0317(10) 0.0080(9) 0.0018(9) 0.0065(10)
C5 0.0254(11) 0.0250(10) 0.0258(9) 0.0059(8) 0.0038(8) -0.0008(8)
C6 0.0231(11) 0.0303(11) 0.0343(10) 0.0059(9) 0.0028(8) 0.0004(9)
C7 0.0333(13) 0.0303(11) 0.0236(9) 0.0071(8) 0.0039(8) 0.0063(9)
C8 0.0341(13) 0.0338(12) 0.0336(11) 0.0099(10) 0.0049(9) 0.0020(10)
C9 0.0370(14) 0.0430(13) 0.0317(11) 0.0116(10) 0.0111(10) 0.0055(11)
C10 0.0503(17) 0.0385(13) 0.0269(10) 0.0064(10) 0.0081(10) 0.0073(12)
C11 0.0472(16) 0.0341(12) 0.0248(10) 0.0064(9) 0.0039(9) 0.0035(11)
C12 0.0359(13) 0.0250(10) 0.0243(9) 0.0068(8) 0.0033(8) 0.0058(9)
C13 0.0304(12) 0.0229(10) 0.0263(9) 0.0087(8) 0.0015(8) 0.0017(9)
C14 0.0352(13) 0.0245(10) 0.0231(9) 0.0074(8) -0.0003(8) 0.0023(9)
C15 0.0424(14) 0.0275(11) 0.0248(9) 0.0058(8) -0.0016(9) -0.0003(10)
C16 0.0366(13) 0.0284(11) 0.0279(10) 0.0088(9) 0.0001(9) -0.0028(9)
C17 0.0348(13) 0.0255(10) 0.0237(9) 0.0087(8) 0.0009(8) 0.0029(9)
C18 0.0314(12) 0.0235(10) 0.0275(9) 0.0100(8) 0.0021(8) 0.0036(9)
C19 0.0347(13) 0.0245(10) 0.0256(9) 0.0068(8) 0.0031(8) 0.0033(9)
C20 0.0412(15) 0.0313(12) 0.0307(10) 0.0042(9) 0.0060(10) 0.0009(10)
C21 0.0543(18) 0.0343(13) 0.0320(11) 0.0000(10) 0.0055(11) -0.0060(12)
C22 0.0602(19) 0.0345(13) 0.0287(11) 0.0006(10) 0.0111(11) -0.0005(12)
C23 0.0456(16) 0.0332(12) 0.0336(11) 0.0077(10) 0.0124(10) -0.0004(11)
C24 0.0370(13) 0.0245(10) 0.0270(9) 0.0067(8) 0.0027(9) 0.0021(9)
C25 0.0319(13) 0.0269(10) 0.0282(10) 0.0089(8) 0.0056(9) 0.0038(9)
C26 0.0322(13) 0.0353(12) 0.0279(10) 0.0128(9) 0.0020(9) 0.0054(10)
C27 0.0318(13) 0.0342(11) 0.0251(9) 0.0058(9) -0.0016(8) 0.0040(10)
C28 0.0287(12) 0.0269(10) 0.0253(9) 0.0059(8) 0.0029(8) 0.0017(9)
C29 0.0314(12) 0.0258(10) 0.0241(9) 0.0071(8) 0.0019(8) 0.0035(9)
C30 0.0309(12) 0.0301(11) 0.0268(9) 0.0087(9) 0.0001(8) -0.0012(9)
C31 0.0336(13) 0.0258(10) 0.0267(9) 0.0072(8) 0.0056(9) 0.0022(9)
C32 0.0326(13) 0.0256(10) 0.0254(9) 0.0023(8) 0.0056(8) 0.0008(9)
C33 0.0399(14) 0.0312(12) 0.0330(11) 0.0036(9) 0.0091(10) -0.0050(10)
C34 0.0522(17) 0.0371(13) 0.0365(12) 0.0122(10) 0.0146(11) -0.0031(12)
C35 0.0497(17) 0.0378(13) 0.0295(11) 0.0117(10) 0.0063(10) 0.0046(12)
C36 0.0390(14) 0.0367(12) 0.0291(10) 0.0116(9) 0.0026(9) 0.0042(10)
C37 0.0304(12) 0.0264(10) 0.0263(9) 0.0012(8) 0.0033(8) 0.0015(9)

loop_
_atom_type_symbol
_atom_type_description
_atom_type_scat_dispersion_real
_atom_type_scat_dispersion_imag
_atom_type_scat_source
C C 0.0033 0.0016 'International Tables Vol C Tables 4.2.6.8 and 6.1.1.4'
H H 0.0000 0.0000 'International Tables Vol C Tables 4.2.6.8 and 6.1.1.4'
N N 0.0061 0.0033 'International Tables Vol C Tables 4.2.6.8 and 6.1.1.4'
O O 0.0106 0.0060 'International Tables Vol C Tables 4.2.6.8 and 6.1.1.4'

loop_
_geom_angle_atom_site_label_1
_geom_angle_atom_site_label_2
_geom_angle_atom_site_label_3
_geom_angle
_geom_angle_site_symmetry_1
_geom_angle_site_symmetry_3
_geom_angle_publ_flag
C29 O1 C31 118.73(18) . . ?
C17 N1 C25 125.70(18) . . ?
C24 N1 C17 108.22(18) . . ?
C24 N1 C25 124.94(16) . . ?
C7 N2 C5 122.52(17) . . ?
C13 N2 C5 126.32(16) . . ?
C13 N2 C7 108.10(18) . . ?
C2 C1 H1 119.8 . . ?
C2 C1 C6 120.5(2) . . ?
C6 C1 H1 119.8 . . ?
C1 C2 H2 120.0 . . ?
C3 C2 C1 120.1(2) . . ?
C3 C2 H2 120.0 . . ?
C2 C3 H3 120.0 . . ?
C2 C3 C4 120.0(2) . . ?
C4 C3 H3 120.0 . . ?
C3 C4 H4 120.2 . . ?
C5 C4 C3 119.6(2) . . ?
C5 C4 H4 120.2 . . ?
C4 C5 N2 119.65(18) . . ?
C4 C5 C6 120.8(2) . . ?
C6 C5 N2 119.6(2) . . ?
C1 C6 H6 120.5 . . ?
C5 C6 C1 119.0(2) . . ?
C5 C6 H6 120.5 . . ?
N2 C7 C12 108.81(19) . . ?
C8 C7 N2 128.6(2) . . ?
C8 C7 C12 122.62(19) . . ?
C7 C8 H8 121.4 . . ?
C7 C8 C9 117.2(2) . . ?
C9 C8 H8 121.4 . . ?
C8 C9 H9 119.4 . . ?
C8 C9 C10 121.2(2) . . ?
C10 C9 H9 119.4 . . ?
C9 C10 H10 119.6 . . ?
C11 C10 C9 120.9(2) . . ?
C11 C10 H10 119.6 . . ?
C10 C11 H11 120.4 . . ?
C10 C11 C12 119.2(2) . . ?
C12 C11 H11 120.4 . . ?
C7 C12 C14 107.16(17) . . ?
C11 C12 C7 118.8(2) . . ?
C11 C12 C14 134.1(2) . . ?
N2 C13 C14 109.59(17) . . ?
N2 C13 C18 130.03(19) . . ?
C14 C13 C18 120.1(2) . . ?
C13 C14 C12 106.33(19) . . ?
C15 C14 C12 132.41(19) . . ?
C15 C14 C13 121.18(19) . . ?
C14 C15 H15 119.7 . . ?
C16 C15 C14 120.6(2) . . ?
C16 C15 H15 119.7 . . ?
C15 C16 H16 121.2 . . ?
C15 C16 C17 117.5(2) . . ?
C17 C16 H16 121.2 . . ?
C16 C17 N1 126.8(2) . . ?
C16 C17 C18 124.50(19) . . ?
C18 C17 N1 108.43(18) . . ?
C13 C18 C19 136.6(2) . . ?
C17 C18 C13 115.90(19) . . ?
C17 C18 C19 107.27(18) . . ?
C20 C19 C18 135.1(2) . . ?
C20 C19 C24 118.40(18) . . ?
C24 C19 C18 106.48(19) . . ?
C19 C20 H20 120.4 . . ?
C21 C20 C19 119.2(2) . . ?
C21 C20 H20 120.4 . . ?
C20 C21 H21 119.3 . . ?
C20 C21 C22 121.4(2) . . ?
C22 C21 H21 119.3 . . ?
C21 C22 H22 119.6 . . ?
C23 C22 C21 120.9(2) . . ?
C23 C22 H22 119.6 . . ?
C22 C23 H23 121.2 . . ?
C22 C23 C24 117.7(2) . . ?
C24 C23 H23 121.2 . . ?
N1 C24 C19 109.55(17) . . ?
C23 C24 N1 128.1(2) . . ?
C23 C24 C19 122.3(2) . . ?
C26 C25 N1 120.73(18) . . ?
C30 C25 N1 119.1(2) . . ?
C30 C25 C26 120.1(2) . . ?
C25 C26 H26 120.2 . . ?
C27 C26 C25 119.58(19) . . ?
C27 C26 H26 120.2 . . ?
C26 C27 H27 119.3 . . ?
C26 C27 C28 121.4(2) . . ?
C28 C27 H27 119.3 . . ?
C27 C28 C37 121.3(2) . . ?
C29 C28 C27 117.9(2) . . ?
C29 C28 C37 120.79(18) . . ?
O1 C29 C28 122.58(19) . . ?
O1 C29 C30 115.8(2) . . ?
C28 C29 C30 121.67(18) . . ?
C25 C30 C29 119.3(2) . . ?
C25 C30 H30 120.3 . . ?
C29 C30 H30 120.3 . . ?
O1 C31 C32 122.83(18) . . ?
O1 C31 C36 115.4(2) . . ?
C32 C31 C36 121.8(2) . . ?
C31 C32 C33 118.50(19) . . ?
C31 C32 C37 120.3(2) . . ?
C33 C32 C37 121.2(2) . . ?
C32 C33 H33 119.9 . . ?
C34 C33 C32 120.2(2) . . ?
C34 C33 H33 119.9 . . ?
C33 C34 H34 119.9 . . ?
C33 C34 C35 120.2(2) . . ?
C35 C34 H34 119.9 . . ?
C34 C35 H35 119.6 . . ?
C36 C35 C34 120.8(2) . . ?
C36 C35 H35 119.6 . . ?
C31 C36 H36 120.8 . . ?
C35 C36 C31 118.5(2) . . ?
C35 C36 H36 120.8 . . ?
O2 C37 C28 122.88(19) . . ?
O2 C37 C32 122.4(2) . . ?
C28 C37 C32 114.7(2) . . ?

loop_
_geom_bond_atom_site_label_1
_geom_bond_atom_site_label_2
_geom_bond_distance
_geom_bond_site_symmetry_2
_geom_bond_publ_flag
O1 C29 1.377(2) . ?
O1 C31 1.378(3) . ?
O2 C37 1.228(3) . ?
N1 C17 1.411(2) . ?
N1 C24 1.396(3) . ?
N1 C25 1.420(3) . ?
N2 C5 1.429(3) . ?
N2 C7 1.403(2) . ?
N2 C13 1.395(3) . ?
C1 H1 0.9500 . ?
C1 C2 1.381(3) . ?
C1 C6 1.388(3) . ?
C2 H2 0.9500 . ?
C2 C3 1.381(3) . ?
C3 H3 0.9500 . ?
C3 C4 1.391(3) . ?
C4 H4 0.9500 . ?
C4 C5 1.379(3) . ?
C5 C6 1.388(3) . ?
C6 H6 0.9500 . ?
C7 C8 1.384(3) . ?
C7 C12 1.404(3) . ?
C8 H8 0.9500 . ?
C8 C9 1.393(3) . ?
C9 H9 0.9500 . ?
C9 C10 1.395(3) . ?
C10 H10 0.9500 . ?
C10 C11 1.380(3) . ?
C11 H11 0.9500 . ?
C11 C12 1.400(3) . ?
C12 C14 1.455(3) . ?
C13 C14 1.405(3) . ?
C13 C18 1.414(3) . ?
C14 C15 1.392(3) . ?
C15 H15 0.9500 . ?
C15 C16 1.383(3) . ?
C16 H16 0.9500 . ?
C16 C17 1.397(3) . ?
C17 C18 1.411(3) . ?
C18 C19 1.456(3) . ?
C19 C20 1.402(3) . ?
C19 C24 1.407(3) . ?
C20 H20 0.9500 . ?
C20 C21 1.378(3) . ?
C21 H21 0.9500 . ?
C21 C22 1.390(3) . ?
C22 H22 0.9500 . ?
C22 C23 1.385(3) . ?
C23 H23 0.9500 . ?
C23 C24 1.389(3) . ?
C25 C26 1.403(3) . ?
C25 C30 1.382(3) . ?
C26 H26 0.9500 . ?
C26 C27 1.371(3) . ?
C27 H27 0.9500 . ?
C27 C28 1.402(3) . ?
C28 C29 1.388(3) . ?
C28 C37 1.466(3) . ?
C29 C30 1.389(3) . ?
C30 H30 0.9500 . ?
C31 C32 1.390(3) . ?
C31 C36 1.390(3) . ?
C32 C33 1.402(3) . ?
C32 C37 1.469(3) . ?
C33 H33 0.9500 . ?
C33 C34 1.376(3) . ?
C34 H34 0.9500 . ?
C34 C35 1.391(4) . ?
C35 H35 0.9500 . ?
C35 C36 1.383(3) . ?
C36 H36 0.9500 . ?

loop_
_geom_torsion_atom_site_label_1
_geom_torsion_atom_site_label_2
_geom_torsion_atom_site_label_3
_geom_torsion_atom_site_label_4
_geom_torsion
_geom_torsion_site_symmetry_1
_geom_torsion_site_symmetry_2
_geom_torsion_site_symmetry_3
_geom_torsion_site_symmetry_4
_geom_torsion_publ_flag
O1 C29 C30 C25 -179.83(17) . . . . ?
O1 C31 C32 C33 179.40(17) . . . . ?
O1 C31 C32 C37 -0.4(3) . . . . ?
O1 C31 C36 C35 -179.44(18) . . . . ?
N1 C17 C18 C13 -177.41(16) . . . . ?
N1 C17 C18 C19 -2.3(2) . . . . ?
N1 C25 C26 C27 177.95(18) . . . . ?
N1 C25 C30 C29 -178.03(17) . . . . ?
N2 C5 C6 C1 -178.63(17) . . . . ?
N2 C7 C8 C9 -178.49(19) . . . . ?
N2 C7 C12 C11 178.89(17) . . . . ?
N2 C7 C12 C14 0.0(2) . . . . ?
N2 C13 C14 C12 -0.8(2) . . . . ?
N2 C13 C14 C15 -178.09(18) . . . . ?
N2 C13 C18 C17 178.44(19) . . . . ?
N2 C13 C18 C19 5.2(4) . . . . ?
C1 C2 C3 C4 0.8(3) . . . . ?
C2 C1 C6 C5 -1.1(3) . . . . ?
C2 C3 C4 C5 0.4(3) . . . . ?
C3 C4 C5 N2 178.96(17) . . . . ?
C3 C4 C5 C6 -2.0(3) . . . . ?
C4 C5 C6 C1 2.4(3) . . . . ?
C5 N2 C7 C8 -19.4(3) . . . . ?
C5 N2 C7 C12 160.86(18) . . . . ?
C5 N2 C13 C14 -159.62(18) . . . . ?
C5 N2 C13 C18 26.1(3) . . . . ?
C6 C1 C2 C3 -0.5(3) . . . . ?
C7 N2 C5 C4 78.1(2) . . . . ?
C7 N2 C5 C6 -100.9(2) . . . . ?
C7 N2 C13 C14 0.8(2) . . . . ?
C7 N2 C13 C18 -173.45(19) . . . . ?
C7 C8 C9 C10 -1.0(3) . . . . ?
C7 C12 C14 C13 0.5(2) . . . . ?
C7 C12 C14 C15 177.4(2) . . . . ?
C8 C7 C12 C11 -0.9(3) . . . . ?
C8 C7 C12 C14 -179.79(19) . . . . ?
C8 C9 C10 C11 0.4(3) . . . . ?
C9 C10 C11 C12 0.0(3) . . . . ?
C10 C11 C12 C7 0.2(3) . . . . ?
C10 C11 C12 C14 178.8(2) . . . . ?
C11 C12 C14 C13 -178.2(2) . . . . ?
C11 C12 C14 C15 -1.3(4) . . . . ?
C12 C7 C8 C9 1.2(3) . . . . ?
C12 C14 C15 C16 -176.7(2) . . . . ?
C13 N2 C5 C4 -124.1(2) . . . . ?
C13 N2 C5 C6 56.9(3) . . . . ?
C13 N2 C7 C8 179.3(2) . . . . ?
C13 N2 C7 C12 -0.5(2) . . . . ?
C13 C14 C15 C16 -0.3(3) . . . . ?
C13 C18 C19 C20 -2.5(4) . . . . ?
C13 C18 C19 C24 175.7(2) . . . . ?
C14 C13 C18 C17 4.7(3) . . . . ?
C14 C13 C18 C19 -168.5(2) . . . . ?
C14 C15 C16 C17 1.8(3) . . . . ?
C15 C16 C17 N1 173.09(19) . . . . ?
C15 C16 C17 C18 0.0(3) . . . . ?
C16 C17 C18 C13 -3.2(3) . . . . ?
C16 C17 C18 C19 171.90(18) . . . . ?
C17 N1 C24 C19 -0.2(2) . . . . ?
C17 N1 C24 C23 -177.2(2) . . . . ?
C17 N1 C25 C26 56.0(3) . . . . ?
C17 N1 C25 C30 -124.8(2) . . . . ?
C17 C18 C19 C20 -176.1(2) . . . . ?
C17 C18 C19 C24 2.1(2) . . . . ?
C18 C13 C14 C12 174.11(17) . . . . ?
C18 C13 C14 C15 -3.2(3) . . . . ?
C18 C19 C20 C21 -179.6(2) . . . . ?
C18 C19 C24 N1 -1.2(2) . . . . ?
C18 C19 C24 C23 175.99(19) . . . . ?
C19 C20 C21 C22 1.4(4) . . . . ?
C20 C19 C24 N1 177.38(17) . . . . ?
C20 C19 C24 C23 -5.5(3) . . . . ?
C20 C21 C22 C23 -2.2(4) . . . . ?
C21 C22 C23 C24 -0.7(4) . . . . ?
C22 C23 C24 N1 -178.8(2) . . . . ?
C22 C23 C24 C19 4.6(3) . . . . ?
C24 N1 C17 C16 -172.4(2) . . . . ?
C24 N1 C17 C18 1.6(2) . . . . ?
C24 N1 C25 C26 -137.7(2) . . . . ?
C24 N1 C25 C30 41.5(3) . . . . ?
C24 C19 C20 C21 2.4(3) . . . . ?
C25 N1 C17 C16 -4.2(3) . . . . ?
C25 N1 C17 C18 169.78(19) . . . . ?
C25 N1 C24 C19 -168.53(18) . . . . ?
C25 N1 C24 C23 14.5(3) . . . . ?
C25 C26 C27 C28 0.2(3) . . . . ?
C26 C25 C30 C29 1.1(3) . . . . ?
C26 C27 C28 C29 0.8(3) . . . . ?
C26 C27 C28 C37 -178.84(18) . . . . ?
C27 C28 C29 O1 178.84(17) . . . . ?
C27 C28 C29 C30 -0.9(3) . . . . ?
C27 C28 C37 O2 0.0(3) . . . . ?
C27 C28 C37 C32 -179.96(18) . . . . ?
C28 C29 C30 C25 -0.1(3) . . . . ?
C29 O1 C31 C32 -0.6(3) . . . . ?
C29 O1 C31 C36 179.12(17) . . . . ?
C29 C28 C37 O2 -179.6(2) . . . . ?
C29 C28 C37 C32 0.4(3) . . . . ?
C30 C25 C26 C27 -1.2(3) . . . . ?
C31 O1 C29 C28 1.6(3) . . . . ?
C31 O1 C29 C30 -178.64(17) . . . . ?
C31 C32 C33 C34 0.0(3) . . . . ?
C31 C32 C37 O2 -179.4(2) . . . . ?
C31 C32 C37 C28 0.5(3) . . . . ?
C32 C31 C36 C35 0.3(3) . . . . ?
C32 C33 C34 C35 0.3(3) . . . . ?
C33 C32 C37 O2 0.7(3) . . . . ?
C33 C32 C37 C28 -179.29(18) . . . . ?
C33 C34 C35 C36 -0.3(4) . . . . ?
C34 C35 C36 C31 0.0(3) . . . . ?
C36 C31 C32 C33 -0.3(3) . . . . ?
C36 C31 C32 C37 179.83(18) . . . . ?
C37 C28 C29 O1 -1.5(3) . . . . ?
C37 C28 C29 C30 178.77(18) . . . . ?
C37 C32 C33 C34 179.87(19) . . . . ?
